data_7045187
loop_
_publ_author_name
'Perras, Justin H.'
'Mezibroski, Stefan M. J.'
'Wiebe, Matthew A.'
'Ritch, Jamie S.'

_publ_section_title
;
 Diverse silver(i) coordination chemistry with cyclic selenourea ligands.
;
_journal_issue 5
_journal_name_full 'Dalton transactions (Cambridge, England : 2003)'
_journal_page_first 1471
_journal_page_last 1478
_journal_paper_doi 10.1039/c7dt04243d
_journal_volume 47
_journal_year 2018
_chemical_formula_moiety 'C42 H48 Ag2 N6 O6 Se2'
_chemical_formula_sum 'C42 H48 Ag2 N6 O6 Se2'
_chemical_formula_weight 1106.52
_space_group_crystal_system triclinic
_space_group_IT_number 2
_space_group_name_Hall '-P 1'
_space_group_name_H-M_alt 'P -1'
_symmetry_space_group_name_Hall '-P 1'
_symmetry_space_group_name_H-M 'P -1'
_atom_sites_solution_hydrogens geom
_atom_sites_solution_primary dual
_audit_creation_date 2017-09-29
_audit_creation_method
;
Olex2 1.2
(compiled 2017.08.10 svn.r3458 for OlexSys, GUI svn.r5381)
;
_audit_update_record
;
2017-11-03 deposited with the CCDC.
2017-12-29 downloaded from the CCDC.
;
_cell_angle_alpha 88.5820(10)
_cell_angle_beta 86.2480(10)
_cell_angle_gamma 67.0560(10)
_cell_formula_units_Z 2
_cell_length_a 9.9911(2)
_cell_length_b 11.3232(3)
_cell_length_c 20.9293(5)
_cell_measurement_reflns_used 9957
_cell_measurement_temperature 150(2)
_cell_measurement_theta_max 29.27
_cell_measurement_theta_min 2.46
_cell_volume 2175.76(9)
_computing_molecular_graphics 'Olex2 (Dolomanov et al., 2009)'
_computing_publication_material 'Olex2 (Dolomanov et al., 2009)'
_computing_structure_refinement 'ShelXL (Sheldrick, 2015)'
_computing_structure_solution 'ShelXT (Sheldrick, 2015)'
_diffrn_ambient_temperature 150.0
_diffrn_measured_fraction_theta_full 0.998
_diffrn_measured_fraction_theta_max 0.998
_diffrn_measurement_device_type 'Bruker APEX-II CCD'
_diffrn_measurement_method '\f and \w scans'
_diffrn_radiation_type MoK\a
_diffrn_radiation_wavelength 0.71073
_diffrn_reflns_av_R_equivalents 0.0752
_diffrn_reflns_av_unetI/netI 0.0664
_diffrn_reflns_Laue_measured_fraction_full 0.998
_diffrn_reflns_Laue_measured_fraction_max 0.998
_diffrn_reflns_limit_h_max 10
_diffrn_reflns_limit_h_min -12
_diffrn_reflns_limit_k_max 14
_diffrn_reflns_limit_k_min -14
_diffrn_reflns_limit_l_max 23
_diffrn_reflns_limit_l_min -26
_diffrn_reflns_number 35941
_diffrn_reflns_point_group_measured_fraction_full 0.998
_diffrn_reflns_point_group_measured_fraction_max 0.998
_diffrn_reflns_theta_full 25.242
_diffrn_reflns_theta_max 27.102
_diffrn_reflns_theta_min 2.564
_diffrn_standards_number 0
_exptl_absorpt_coefficient_mu 2.626
_exptl_absorpt_correction_T_max 0.6903
_exptl_absorpt_correction_T_min 0.5418
_exptl_absorpt_correction_type numerical
_exptl_absorpt_process_details
'SADABS-2016/2 (Bruker,2016/2) was used for absorption correction. wR2(int) was 0.0628 before and 0.0517 after correction. The Ratio of minimum to maximum transmission is 0.7849. The \l/2 correction factor is Not present.'
_exptl_crystal_colour 'clear colourless'
_exptl_crystal_colour_lustre clear
_exptl_crystal_colour_primary colourless
_exptl_crystal_density_diffrn 1.689
_exptl_crystal_description prism
_exptl_crystal_F_000 1104
_exptl_crystal_size_max 0.223
_exptl_crystal_size_mid 0.221
_exptl_crystal_size_min 0.137
_refine_diff_density_max 0.776
_refine_diff_density_min -0.582
_refine_diff_density_rms 0.106
_refine_ls_extinction_method none
_refine_ls_goodness_of_fit_ref 1.012
_refine_ls_hydrogen_treatment constr
_refine_ls_matrix_type full
_refine_ls_number_parameters 545
_refine_ls_number_reflns 9569
_refine_ls_number_restraints 0
_refine_ls_restrained_S_all 1.012
_refine_ls_R_factor_all 0.0885
_refine_ls_R_factor_gt 0.0403
_refine_ls_shift/su_max 0.001
_refine_ls_shift/su_mean 0.000
_refine_ls_structure_factor_coef Fsqd
_refine_ls_weighting_details 'w=1/[\s^2^(Fo^2^)+(0.0201P)^2^+4.7338P] where P=(Fo^2^+2Fc^2^)/3'
_refine_ls_weighting_scheme calc
_refine_ls_wR_factor_gt 0.0713
_refine_ls_wR_factor_ref 0.0828
_reflns_Friedel_coverage 0.000
_reflns_number_gt 6121
_reflns_number_total 9569
_reflns_threshold_expression 'I > 2\s(I)'
_cod_data_source_file c7dt04243d2.cif
_cod_data_source_block jsr015_0m
_cod_depositor_comments 'Adding full bibliography for 7045187--7045191.cif.'
_cod_database_code 7045187
_shelx_shelxl_version_number 2016/6
_shelx_space_group_comment
;
The symmetry employed for this shelxl refinement is uniquely defined
by the following loop, which should always be used as a source of
symmetry information in preference to the above space-group names.
They are only intended as comments.
;
_olex2_refinement_description
;
1. Fixed Uiso
 At 1.2 times of:
  All C(H) groups
 At 1.5 times of:
  All C(H,H,H) groups
2. Others
 Sof(O6B)=1-FVAR(1)
 Sof(O6A)=FVAR(1)
3.a Aromatic/amide H refined with riding coordinates:
 C29(H29), C8(H8), C2(H2), C38(H38), C6(H6), C3(H3), C36(H36), C27(H27),
 C23(H23), C24(H24), C15(H15), C17(H17)
3.b Idealised Me refined as rotating group:
 C31(H31A,H31B,H31C), C32(H32A,H32B,H32C), C12(H12A,H12B,H12C), C10(H10A,H10B,
 H10C), C33(H33A,H33B,H33C), C11(H11A,H11B,H11C), C42(H42A,H42B,H42C), C41(H41A,
 H41B,H41C), C40(H40A,H40B,H40C), C19(H19A,H19B,H19C), C21(H21A,H21B,H21C),
 C20(H20A,H20B,H20C)
;
_olex2_submission_special_instructions 'No special instructions were received'

loop_
_space_group_symop_operation_xyz
'x, y, z'
'-x, -y, -z'

loop_
_atom_site_label
_atom_site_type_symbol
_atom_site_fract_x
_atom_site_fract_y
_atom_site_fract_z
_atom_site_U_iso_or_equiv
_atom_site_adp_type
_atom_site_occupancy
_atom_site_site_symmetry_order
_atom_site_calc_flag
_atom_site_refinement_flags_posn
_atom_site_refinement_flags_occupancy
_atom_site_disorder_assembly
_atom_site_disorder_group
Ag1 Ag 0.62063(4) 0.15947(3) 0.71781(2) 0.02850(10) Uani 1 1 d . . . .
Ag2 Ag 0.35793(4) 0.36258(4) 0.78014(2) 0.02924(10) Uani 1 1 d . . . .
Se1 Se 0.54486(5) 0.17466(4) 0.84381(2) 0.02142(11) Uani 1 1 d . . . .
Se2 Se 0.43445(5) 0.35111(4) 0.65318(2) 0.02192(11) Uani 1 1 d . . . .
O3 O 1.0404(3) -0.0306(3) 0.64196(18) 0.0349(9) Uani 1 1 d . . . .
N5 N 0.9140(4) 0.0201(3) 0.6658(2) 0.0264(9) Uani 1 1 d . . . .
N2 N 0.7773(4) 0.1765(3) 0.91325(19) 0.0266(9) Uani 1 1 d . . . .
N1 N 0.6837(4) 0.3564(3) 0.86238(19) 0.0236(9) Uani 1 1 d . . . .
N4 N 0.1960(4) 0.3643(3) 0.58250(19) 0.0245(9) Uani 1 1 d . . . .
O1 O 0.8273(4) -0.0325(4) 0.6625(2) 0.0551(12) Uani 1 1 d . . . .
N3 N 0.2685(4) 0.1908(3) 0.63967(18) 0.0240(9) Uani 1 1 d . . . .
O2 O 0.8698(4) 0.1279(3) 0.6915(2) 0.0468(11) Uani 1 1 d . . . .
C1 C 0.6728(5) 0.2422(4) 0.8733(2) 0.0206(10) Uani 1 1 d . . . .
O5 O -0.0802(4) 0.5687(4) 0.8361(3) 0.0641(14) Uani 1 1 d . . . .
N6 N 0.0515(4) 0.5097(4) 0.8274(2) 0.0321(10) Uani 1 1 d . . . .
C9 C 0.4488(5) 0.5328(4) 0.8496(2) 0.0231(10) Uani 1 1 d . . . .
C4 C 0.5892(5) 0.4586(4) 0.8235(2) 0.0214(10) Uani 1 1 d . . . .
C5 C 0.6386(5) 0.4799(4) 0.7624(2) 0.0231(10) Uani 1 1 d . . . .
C13 C 0.8003(5) 0.0500(4) 0.9372(2) 0.0267(11) Uani 1 1 d . . . .
C29 C 0.5648(5) -0.0934(4) 0.7004(2) 0.0245(10) Uani 1 1 d . . . .
H29 H 0.655962 -0.156203 0.685436 0.029 Uiso 1 1 calc R . . .
C26 C 0.2951(4) 0.0868(4) 0.7445(2) 0.0201(9) Uani 1 1 d . . . .
C28 C 0.5186(5) -0.0968(4) 0.7641(2) 0.0221(10) Uani 1 1 d . . . .
C22 C 0.2957(4) 0.2968(4) 0.6247(2) 0.0200(9) Uani 1 1 d . . . .
C7 C 0.3993(5) 0.6452(4) 0.7483(2) 0.0249(10) Uani 1 1 d . . . .
C37 C 0.1928(5) 0.7112(4) 0.5052(2) 0.0260(10) Uani 1 1 d . . . .
C8 C 0.3558(5) 0.6252(4) 0.8099(2) 0.0267(11) Uani 1 1 d . . . .
H8 H 0.259617 0.675809 0.825911 0.032 Uiso 1 1 calc R . . .
C25 C 0.3502(5) 0.0894(4) 0.6818(2) 0.0204(10) Uani 1 1 d . . . .
C31 C 0.1480(5) 0.1811(4) 0.7671(3) 0.0320(12) Uani 1 1 d . . . .
H31A H 0.135606 0.266901 0.751664 0.048 Uiso 1 1 calc GR . . .
H31B H 0.139106 0.181305 0.814025 0.048 Uiso 1 1 calc GR . . .
H31C H 0.072858 0.156794 0.750472 0.048 Uiso 1 1 calc GR . . .
C2 C 0.7983(5) 0.3615(4) 0.8954(2) 0.0311(12) Uani 1 1 d . . . .
H2 H 0.829406 0.430835 0.895628 0.037 Uiso 1 1 calc R . . .
C38 C 0.2849(5) 0.5950(4) 0.4778(2) 0.0268(11) Uani 1 1 d . . . .
H38 H 0.348806 0.594385 0.441994 0.032 Uiso 1 1 calc R . . .
C39 C 0.2844(5) 0.4795(4) 0.5021(2) 0.0229(10) Uani 1 1 d . . . .
O4 O 0.1177(5) 0.4935(5) 0.7734(2) 0.0694(14) Uani 1 1 d . . . .
C6 C 0.5413(5) 0.5740(4) 0.7257(2) 0.0241(10) Uani 1 1 d . . . .
H6 H 0.572725 0.590221 0.683772 0.029 Uiso 1 1 calc R . . .
C30 C 0.4839(5) -0.0027(4) 0.6579(2) 0.0216(10) Uani 1 1 d . . . .
C34 C 0.1900(5) 0.4839(4) 0.5538(2) 0.0221(10) Uani 1 1 d . . . .
C32 C 0.6149(5) -0.1928(4) 0.8102(3) 0.0338(12) Uani 1 1 d . . . .
H32A H 0.702251 -0.252308 0.786640 0.051 Uiso 1 1 calc GR . . .
H32B H 0.561436 -0.240876 0.831282 0.051 Uiso 1 1 calc GR . . .
H32C H 0.643354 -0.147319 0.842528 0.051 Uiso 1 1 calc GR . . .
C14 C 0.8951(5) -0.0556(4) 0.9020(2) 0.0285(11) Uani 1 1 d . . . .
C3 C 0.8561(5) 0.2500(4) 0.9267(3) 0.0348(13) Uani 1 1 d . . . .
H3 H 0.936171 0.225534 0.953263 0.042 Uiso 1 1 calc R . . .
C12 C 0.4016(5) 0.5149(5) 0.9179(2) 0.0338(12) Uani 1 1 d . . . .
H12A H 0.402196 0.428515 0.923089 0.051 Uiso 1 1 calc GR . . .
H12B H 0.303117 0.578554 0.928041 0.051 Uiso 1 1 calc GR . . .
H12C H 0.469005 0.526152 0.946847 0.051 Uiso 1 1 calc GR . . .
C36 C 0.0970(5) 0.7112(4) 0.5558(2) 0.0265(11) Uani 1 1 d . . . .
H36 H 0.032947 0.790860 0.573945 0.032 Uiso 1 1 calc R . . .
C27 C 0.3815(5) -0.0075(4) 0.7850(2) 0.0225(10) Uani 1 1 d . . . .
H27 H 0.346467 -0.011236 0.828003 0.027 Uiso 1 1 calc R . . .
C35 C 0.0912(5) 0.5982(4) 0.5810(2) 0.0254(10) Uani 1 1 d . . . .
C10 C 0.7915(5) 0.4065(4) 0.7368(3) 0.0338(12) Uani 1 1 d . . . .
H10A H 0.854787 0.447460 0.750887 0.051 Uiso 1 1 calc GR . . .
H10B H 0.794806 0.405646 0.689949 0.051 Uiso 1 1 calc GR . . .
H10C H 0.825220 0.318274 0.752911 0.051 Uiso 1 1 calc GR . . .
C23 C 0.1500(5) 0.1938(5) 0.6071(3) 0.0361(13) Uani 1 1 d . . . .
H23 H 0.108402 0.131193 0.609581 0.043 Uiso 1 1 calc R . . .
C24 C 0.1052(6) 0.3008(5) 0.5717(3) 0.0379(13) Uani 1 1 d . . . .
H24 H 0.026402 0.328100 0.544418 0.045 Uiso 1 1 calc R . . .
C18 C 0.7193(6) 0.0393(5) 0.9913(2) 0.0346(13) Uani 1 1 d . . . .
C33 C 0.5340(6) -0.0039(5) 0.5887(2) 0.0348(12) Uani 1 1 d . . . .
H33A H 0.633710 -0.067909 0.582132 0.052 Uiso 1 1 calc GR . . .
H33B H 0.531753 0.081023 0.576656 0.052 Uiso 1 1 calc GR . . .
H33C H 0.469490 -0.025523 0.562248 0.052 Uiso 1 1 calc GR . . .
C11 C 0.2920(5) 0.7406(5) 0.7051(3) 0.0377(13) Uani 1 1 d . . . .
H11A H 0.213917 0.711652 0.697414 0.057 Uiso 1 1 calc GR . . .
H11B H 0.342571 0.746819 0.664255 0.057 Uiso 1 1 calc GR . . .
H11C H 0.250215 0.824964 0.725861 0.057 Uiso 1 1 calc GR . . .
C15 C 0.9061(5) -0.1765(4) 0.9233(3) 0.0349(13) Uani 1 1 d . . . .
H15 H 0.970245 -0.250384 0.900396 0.042 Uiso 1 1 calc R . . .
C42 C 0.3872(6) 0.3540(5) 0.4722(3) 0.0390(14) Uani 1 1 d . . . .
H42A H 0.446546 0.371104 0.436890 0.058 Uiso 1 1 calc GR . . .
H42B H 0.330879 0.308446 0.455805 0.058 Uiso 1 1 calc GR . . .
H42C H 0.450822 0.301074 0.504537 0.058 Uiso 1 1 calc GR . . .
C16 C 0.8253(6) -0.1913(5) 0.9772(3) 0.0367(13) Uani 1 1 d . . . .
C41 C 0.1978(6) 0.8353(5) 0.4799(3) 0.0388(13) Uani 1 1 d . . . .
H41A H 0.233722 0.874459 0.512504 0.058 Uiso 1 1 calc GR . . .
H41B H 0.099740 0.894028 0.469661 0.058 Uiso 1 1 calc GR . . .
H41C H 0.263115 0.818258 0.441219 0.058 Uiso 1 1 calc GR . . .
C17 C 0.7354(6) -0.0835(5) 1.0106(3) 0.0409(14) Uani 1 1 d . . . .
H17 H 0.682457 -0.093425 1.048313 0.049 Uiso 1 1 calc R . . .
C40 C -0.0137(5) 0.6015(5) 0.6363(3) 0.0400(13) Uani 1 1 d . . . .
H40A H -0.088273 0.573993 0.621742 0.060 Uiso 1 1 calc GR . . .
H40B H -0.060168 0.689086 0.653144 0.060 Uiso 1 1 calc GR . . .
H40C H 0.038850 0.543667 0.669982 0.060 Uiso 1 1 calc GR . . .
C19 C 0.9769(6) -0.0409(5) 0.8422(3) 0.0529(17) Uani 1 1 d . . . .
H19A H 0.911837 0.028131 0.816112 0.079 Uiso 1 1 calc GR . . .
H19B H 1.013751 -0.121338 0.817960 0.079 Uiso 1 1 calc GR . . .
H19C H 1.058735 -0.019717 0.853273 0.079 Uiso 1 1 calc GR . . .
C21 C 0.6159(7) 0.1554(6) 1.0278(3) 0.0575(18) Uani 1 1 d . . . .
H21A H 0.671562 0.192723 1.051398 0.086 Uiso 1 1 calc GR . . .
H21B H 0.552727 0.130124 1.058038 0.086 Uiso 1 1 calc GR . . .
H21C H 0.556178 0.218970 0.997805 0.086 Uiso 1 1 calc GR . . .
O6A O 0.1171(19) 0.432(5) 0.8662(11) 0.093(8) Uani 0.61(8) 1 d . P A 1
C20 C 0.8321(8) -0.3234(5) 0.9971(3) 0.065(2) Uani 1 1 d . . . .
H20A H 0.770031 -0.348065 0.970465 0.097 Uiso 1 1 calc GR . . .
H20B H 0.797963 -0.321483 1.042134 0.097 Uiso 1 1 calc GR . . .
H20C H 0.932825 -0.385903 0.991372 0.097 Uiso 1 1 calc GR . . .
O6B O 0.1285(19) 0.499(6) 0.8735(9) 0.058(11) Uani 0.39(8) 1 d . P A 2

loop_
_atom_site_aniso_label
_atom_site_aniso_U_11
_atom_site_aniso_U_22
_atom_site_aniso_U_33
_atom_site_aniso_U_23
_atom_site_aniso_U_13
_atom_site_aniso_U_12
Ag1 0.02117(18) 0.0342(2) 0.0295(2) -0.00276(16) -0.00078(15) -0.01014(16)
Ag2 0.02570(19) 0.0348(2) 0.0291(2) 0.00222(16) -0.00446(15) -0.01352(16)
Se1 0.0241(2) 0.0225(2) 0.0212(3) 0.00381(18) -0.00668(18) -0.01221(19)
Se2 0.0229(2) 0.0268(2) 0.0226(3) 0.00548(19) -0.00774(19) -0.01613(19)
O3 0.0189(16) 0.0252(17) 0.058(3) -0.0011(16) 0.0038(15) -0.0067(14)
N5 0.023(2) 0.0226(19) 0.035(3) 0.0056(17) -0.0080(17) -0.0101(17)
N2 0.028(2) 0.0209(19) 0.031(3) 0.0076(16) -0.0143(17) -0.0083(16)
N1 0.0240(19) 0.0173(18) 0.031(2) 0.0048(16) -0.0127(16) -0.0086(15)
N4 0.0258(19) 0.028(2) 0.027(2) 0.0092(16) -0.0122(16) -0.0173(17)
O1 0.038(2) 0.044(2) 0.094(4) -0.009(2) 0.007(2) -0.0293(19)
N3 0.027(2) 0.029(2) 0.024(2) 0.0097(16) -0.0097(16) -0.0195(17)
O2 0.0272(18) 0.037(2) 0.074(3) -0.026(2) 0.0027(18) -0.0103(16)
C1 0.025(2) 0.016(2) 0.018(3) 0.0015(17) -0.0047(18) -0.0048(18)
O5 0.0229(19) 0.034(2) 0.131(5) -0.018(2) 0.003(2) -0.0067(17)
N6 0.029(2) 0.037(2) 0.034(3) 0.004(2) -0.007(2) -0.017(2)
C9 0.031(2) 0.017(2) 0.023(3) -0.0014(17) -0.0028(19) -0.0112(19)
C4 0.028(2) 0.017(2) 0.022(3) 0.0044(17) -0.0110(19) -0.0098(18)
C5 0.024(2) 0.021(2) 0.027(3) -0.0031(18) -0.0029(19) -0.0121(18)
C13 0.027(2) 0.024(2) 0.032(3) 0.009(2) -0.015(2) -0.011(2)
C29 0.020(2) 0.017(2) 0.038(3) -0.0049(19) -0.0002(19) -0.0088(18)
C26 0.020(2) 0.023(2) 0.023(3) 0.0030(17) -0.0028(17) -0.0139(18)
C28 0.027(2) 0.017(2) 0.027(3) 0.0062(18) -0.0057(19) -0.0122(18)
C22 0.021(2) 0.025(2) 0.016(2) 0.0038(17) -0.0003(17) -0.0117(18)
C7 0.029(2) 0.020(2) 0.030(3) 0.0066(19) -0.014(2) -0.0125(19)
C37 0.026(2) 0.031(2) 0.027(3) 0.007(2) -0.010(2) -0.017(2)
C8 0.023(2) 0.020(2) 0.032(3) -0.0035(19) -0.003(2) -0.0029(19)
C25 0.023(2) 0.017(2) 0.026(3) 0.0074(17) -0.0108(18) -0.0130(18)
C31 0.024(2) 0.030(2) 0.041(3) 0.001(2) 0.001(2) -0.010(2)
C2 0.031(3) 0.026(2) 0.042(3) 0.002(2) -0.018(2) -0.015(2)
C38 0.025(2) 0.038(3) 0.020(3) 0.008(2) -0.0003(18) -0.015(2)
C39 0.026(2) 0.029(2) 0.016(3) 0.0043(18) -0.0054(18) -0.0117(19)
O4 0.055(3) 0.101(4) 0.047(3) 0.008(3) -0.011(2) -0.024(3)
C6 0.031(2) 0.027(2) 0.021(3) 0.0063(19) -0.0029(19) -0.020(2)
C30 0.031(2) 0.023(2) 0.018(3) 0.0007(17) -0.0002(19) -0.0183(19)
C34 0.027(2) 0.023(2) 0.022(3) 0.0119(18) -0.0144(19) -0.0150(19)
C32 0.034(3) 0.026(2) 0.041(3) 0.007(2) -0.013(2) -0.010(2)
C14 0.023(2) 0.024(2) 0.038(3) 0.008(2) -0.008(2) -0.0080(19)
C3 0.035(3) 0.031(3) 0.043(4) 0.004(2) -0.024(2) -0.015(2)
C12 0.044(3) 0.033(3) 0.020(3) -0.004(2) 0.004(2) -0.011(2)
C36 0.025(2) 0.028(2) 0.027(3) 0.0027(19) -0.0093(19) -0.009(2)
C27 0.025(2) 0.029(2) 0.020(3) 0.0008(18) 0.0027(18) -0.0174(19)
C35 0.022(2) 0.036(3) 0.020(3) 0.006(2) -0.0046(18) -0.013(2)
C10 0.026(2) 0.032(3) 0.045(3) 0.000(2) 0.005(2) -0.015(2)
C23 0.038(3) 0.040(3) 0.047(4) 0.019(2) -0.023(2) -0.032(2)
C24 0.040(3) 0.048(3) 0.041(3) 0.019(3) -0.023(2) -0.032(3)
C18 0.048(3) 0.032(3) 0.020(3) 0.005(2) -0.009(2) -0.012(2)
C33 0.046(3) 0.031(3) 0.031(3) -0.003(2) 0.005(2) -0.020(2)
C11 0.040(3) 0.032(3) 0.041(3) 0.013(2) -0.021(2) -0.012(2)
C15 0.029(3) 0.022(2) 0.049(4) 0.006(2) -0.011(2) -0.003(2)
C42 0.044(3) 0.030(3) 0.035(3) 0.001(2) -0.002(2) -0.006(2)
C16 0.041(3) 0.031(3) 0.042(4) 0.017(2) -0.018(3) -0.018(2)
C41 0.047(3) 0.039(3) 0.037(3) 0.010(2) -0.001(2) -0.025(3)
C17 0.053(3) 0.049(3) 0.025(3) 0.019(2) -0.009(2) -0.024(3)
C40 0.036(3) 0.045(3) 0.035(3) 0.006(2) 0.004(2) -0.013(2)
C19 0.044(3) 0.037(3) 0.064(5) 0.006(3) 0.020(3) -0.005(3)
C21 0.089(5) 0.049(3) 0.028(4) 0.000(3) 0.006(3) -0.021(3)
O6A 0.049(6) 0.108(18) 0.110(10) 0.062(10) -0.021(6) -0.019(8)
C20 0.083(5) 0.043(3) 0.076(5) 0.027(3) -0.011(4) -0.034(3)
O6B 0.034(7) 0.10(2) 0.039(10) 0.038(10) -0.015(5) -0.023(9)

loop_
_atom_type_symbol
_atom_type_description
_atom_type_scat_dispersion_real
_atom_type_scat_dispersion_imag
_atom_type_scat_source
C C 0.0033 0.0016 'International Tables Vol C Tables 4.2.6.8 and 6.1.1.4'
H H 0.0000 0.0000 'International Tables Vol C Tables 4.2.6.8 and 6.1.1.4'
Ag Ag -0.8971 1.1015 'International Tables Vol C Tables 4.2.6.8 and 6.1.1.4'
N N 0.0061 0.0033 'International Tables Vol C Tables 4.2.6.8 and 6.1.1.4'
O O 0.0106 0.0060 'International Tables Vol C Tables 4.2.6.8 and 6.1.1.4'
Se Se -0.0929 2.2259 'International Tables Vol C Tables 4.2.6.8 and 6.1.1.4'

loop_
_geom_angle_atom_site_label_1
_geom_angle_atom_site_label_2
_geom_angle_atom_site_label_3
_geom_angle
Se1 Ag1 Ag2 54.859(13)
Se2 Ag1 Ag2 57.144(15)
Se2 Ag1 Se1 112.00(2)
O1 Ag1 Ag2 172.70(9)
O1 Ag1 Se1 124.72(11)
O1 Ag1 Se2 122.77(11)
O2 Ag1 Ag2 136.79(8)
O2 Ag1 Se1 114.70(10)
O2 Ag1 Se2 112.79(10)
O2 Ag1 O1 50.51(12)
Se1 Ag2 Ag1 56.889(15)
Se1 Ag2 Se2 112.23(2)
Se2 Ag2 Ag1 55.351(14)
O4 Ag2 Ag1 146.97(12)
O4 Ag2 Se1 145.14(13)
O4 Ag2 Se2 97.19(12)
Ag2 Se1 Ag1 68.252(17)
C1 Se1 Ag1 100.29(14)
C1 Se1 Ag2 104.91(12)
Ag1 Se2 Ag2 67.505(16)
C22 Se2 Ag1 107.81(13)
C22 Se2 Ag2 98.49(14)
O3 N5 O2 120.7(4)
O1 N5 O3 120.9(4)
O1 N5 O2 118.3(4)
C1 N2 C13 123.8(4)
C1 N2 C3 109.4(4)
C3 N2 C13 126.8(4)
C1 N1 C4 125.3(4)
C1 N1 C2 109.5(4)
C2 N1 C4 125.2(4)
C22 N4 C34 123.4(4)
C22 N4 C24 109.8(4)
C24 N4 C34 126.8(4)
N5 O1 Ag1 91.5(3)
C22 N3 C25 125.6(4)
C22 N3 C23 109.4(4)
C23 N3 C25 125.0(4)
N5 O2 Ag1 99.7(3)
N2 C1 Se1 122.1(3)
N2 C1 N1 106.7(4)
N1 C1 Se1 131.2(3)
O5 N6 O4 123.5(5)
O5 N6 O6B 117.9(12)
O6A N6 O5 119.8(9)
O6A N6 O4 113.0(10)
O6B N6 O4 115.1(10)
C4 C9 C12 121.4(4)
C8 C9 C4 117.0(4)
C8 C9 C12 121.5(4)
C9 C4 N1 117.9(4)
C5 C4 N1 119.7(4)
C5 C4 C9 122.4(4)
C4 C5 C10 122.0(4)
C6 C5 C4 117.6(4)
C6 C5 C10 120.4(4)
C14 C13 N2 118.4(4)
C18 C13 N2 118.4(4)
C18 C13 C14 123.0(4)
C30 C29 C28 122.8(4)
C25 C26 C31 121.1(4)
C27 C26 C25 117.5(4)
C27 C26 C31 121.3(4)
C29 C28 C32 121.1(4)
C29 C28 C27 118.2(4)
C27 C28 C32 120.7(4)
N4 C22 Se2 123.3(3)
N3 C22 Se2 130.6(3)
N3 C22 N4 106.1(4)
C8 C7 C6 118.9(4)
C8 C7 C11 120.4(4)
C6 C7 C11 120.6(4)
C38 C37 C41 120.3(4)
C36 C37 C38 119.1(4)
C36 C37 C41 120.6(4)
C7 C8 C9 122.0(4)
C26 C25 N3 119.2(4)
C26 C25 C30 122.5(4)
C30 C25 N3 118.3(4)
C3 C2 N1 106.9(4)
C37 C38 C39 120.7(4)
C38 C39 C42 119.9(4)
C34 C39 C38 118.1(4)
C34 C39 C42 122.0(4)
N6 O4 Ag2 110.8(3)
C5 C6 C7 121.9(4)
C29 C30 C25 117.1(4)
C29 C30 C33 121.7(4)
C25 C30 C33 121.2(4)
C39 C34 N4 118.6(4)
C39 C34 C35 123.1(4)
C35 C34 N4 118.3(4)
C13 C14 C15 117.2(5)
C13 C14 C19 121.8(4)
C15 C14 C19 120.9(5)
C2 C3 N2 107.5(4)
C37 C36 C35 122.1(4)
C26 C27 C28 121.7(4)
C34 C35 C36 116.7(4)
C34 C35 C40 122.5(4)
C36 C35 C40 120.8(4)
C24 C23 N3 107.7(4)
C23 C24 N4 107.0(4)
C13 C18 C17 117.3(5)
C13 C18 C21 121.8(5)
C17 C18 C21 120.9(5)
C16 C15 C14 121.5(5)
C15 C16 C20 120.5(5)
C17 C16 C15 118.5(5)
C17 C16 C20 121.0(5)
C16 C17 C18 122.4(5)

loop_
_geom_bond_atom_site_label_1
_geom_bond_atom_site_label_2
_geom_bond_distance
Ag1 Ag2 2.9789(5)
Ag1 Se1 2.6864(7)
Ag1 Se2 2.6525(6)
Ag1 O1 2.578(4)
Ag1 O2 2.401(3)
Ag2 Se1 2.6227(6)
Ag2 Se2 2.7085(7)
Ag2 O4 2.289(4)
Se1 C1 1.868(5)
Se2 C22 1.856(5)
O3 N5 1.241(5)
N5 O1 1.233(5)
N5 O2 1.248(5)
N2 C1 1.348(5)
N2 C13 1.442(6)
N2 C3 1.394(6)
N1 C1 1.352(6)
N1 C4 1.447(5)
N1 C2 1.396(6)
N4 C22 1.359(5)
N4 C34 1.449(5)
N4 C24 1.391(6)
N3 C22 1.355(5)
N3 C25 1.441(5)
N3 C23 1.393(6)
O5 N6 1.225(5)
N6 O4 1.252(6)
N6 O6A 1.204(16)
N6 O6B 1.25(2)
C9 C4 1.406(6)
C9 C8 1.396(6)
C9 C12 1.508(7)
C4 C5 1.390(6)
C5 C6 1.387(6)
C5 C10 1.496(6)
C13 C14 1.393(6)
C13 C18 1.378(7)
C29 C28 1.386(7)
C29 C30 1.379(6)
C26 C25 1.394(6)
C26 C31 1.495(6)
C26 C27 1.391(6)
C28 C32 1.515(6)
C28 C27 1.398(6)
C7 C8 1.375(7)
C7 C6 1.388(6)
C7 C11 1.520(6)
C37 C38 1.390(6)
C37 C36 1.379(7)
C37 C41 1.507(6)
C25 C30 1.405(6)
C2 C3 1.341(6)
C38 C39 1.394(6)
C39 C34 1.377(6)
C39 C42 1.512(6)
C30 C33 1.498(7)
C34 C35 1.393(6)
C14 C15 1.394(7)
C14 C19 1.490(7)
C36 C35 1.393(6)
C35 C40 1.500(7)
C23 C24 1.339(6)
C18 C17 1.390(7)
C18 C21 1.506(7)
C15 C16 1.389(7)
C16 C17 1.375(7)
C16 C20 1.519(7)
